data_4072272
loop_
_publ_author_name
'Oishi, Masataka'
'Kato, Takeshi'
'Nakagawa, Mayuko'
'Suzuki, Hiroharu'

_publ_section_title
;
 Synthesis and Reactivity of Early&#x2212;Late Heterobimetallic Hydrides
 of Group 4 Metals and Iridium Supported by Mono(\h5-C5Me5) Ancillary
 Ligands: Bimetallic Carbon&#x2212;Hydrogen Bond Activation
;
_journal_issue 23
_journal_name_full Organometallics
_journal_page_first 6046
_journal_paper_doi 10.1021/om800715b
_journal_volume 27
_journal_year 2008
_chemical_formula_sum 'C32 H43 Ir N2 Zr'
_chemical_formula_weight 739.10
_chemical_name_systematic
; 
 ? 
;
_space_group_IT_number 2
_symmetry_cell_setting triclinic
_symmetry_space_group_name_Hall '-P 1'
_symmetry_space_group_name_H-M 'P -1'
_atom_sites_solution_hydrogens geom
_atom_sites_solution_primary direct
_atom_sites_solution_secondary difmap
_audit_creation_method SHELXL-97
_cell_angle_alpha 89.535(2)
_cell_angle_beta 81.6280(19)
_cell_angle_gamma 88.7130(17)
_cell_formula_units_Z 2
_cell_length_a 11.1561(6)
_cell_length_b 11.1740(7)
_cell_length_c 12.3671(8)
_cell_measurement_reflns_used 14802
_cell_measurement_temperature 173(2)
_cell_measurement_theta_max 27.48
_cell_measurement_theta_min 3.21
_cell_volume 1524.83(16)
_computing_cell_refinement 'PROCESS-AUTO (T.Higashi, 1998)'
_computing_data_collection 'PROCESS-AUTO (T.Higashi, 1998)'
_computing_data_reduction 'PROCESS-AUTO (T.Higashi, 1998)'
_computing_molecular_graphics 'ORTEX (P.McArdle, 1995)'
_computing_publication_material SHELXL-97
_computing_structure_refinement 'SHELXL-97 (Sheldrick, 1997)'
_computing_structure_solution 'SHELXS-97 (Sheldrick, 1990)'
_diffrn_ambient_temperature 173(2)
_diffrn_detector_area_resol_mean 100
_diffrn_measured_fraction_theta_full 0.979
_diffrn_measured_fraction_theta_max 0.979
_diffrn_measurement_device_type 'Rigaku R-AXIS RAPID Imaging Plate'
_diffrn_measurement_method 'oscillation photograph'
_diffrn_radiation_monochromator graphite
_diffrn_radiation_source 'Rigaku Rotating Anode ultraX18'
_diffrn_radiation_type MoK\a
_diffrn_radiation_wavelength 0.71069
_diffrn_reflns_av_R_equivalents 0.0569
_diffrn_reflns_av_sigmaI/netI 0.0844
_diffrn_reflns_limit_h_max 14
_diffrn_reflns_limit_h_min -14
_diffrn_reflns_limit_k_max 13
_diffrn_reflns_limit_k_min -14
_diffrn_reflns_limit_l_max 16
_diffrn_reflns_limit_l_min -16
_diffrn_reflns_number 14802
_diffrn_reflns_theta_full 27.48
_diffrn_reflns_theta_max 27.48
_diffrn_reflns_theta_min 3.21
_exptl_absorpt_coefficient_mu 4.722
_exptl_absorpt_correction_T_max 1.0000
_exptl_absorpt_correction_T_min 0.5322
_exptl_absorpt_correction_type empirical
_exptl_absorpt_process_details 'ABSCOR (T.Higashi, 2001)'
_exptl_crystal_colour red
_exptl_crystal_density_diffrn 1.610
_exptl_crystal_density_meas ?
_exptl_crystal_density_method 'not measured'
_exptl_crystal_description needle
_exptl_crystal_F_000 732
_exptl_crystal_size_max 0.140
_exptl_crystal_size_mid 0.080
_exptl_crystal_size_min 0.050
_refine_diff_density_max 2.269
_refine_diff_density_min -1.410
_refine_diff_density_rms 0.228
_refine_ls_extinction_method none
_refine_ls_goodness_of_fit_ref 1.043
_refine_ls_hydrogen_treatment ref
_refine_ls_matrix_type full
_refine_ls_number_parameters 329
_refine_ls_number_reflns 6851
_refine_ls_number_restraints 0
_refine_ls_restrained_S_all 1.043
_refine_ls_R_factor_all 0.0633
_refine_ls_R_factor_gt 0.0434
_refine_ls_shift/su_max 0.002
_refine_ls_shift/su_mean 0.000
_refine_ls_structure_factor_coef Fsqd
_refine_ls_weighting_details 'calc w=1/[\s^2^(Fo^2^)+(0.0336P)^2^+11.4074P] where P=(Fo^2^+2Fc^2^)/3'
_refine_ls_weighting_scheme calc
_refine_ls_wR_factor_gt 0.0995
_refine_ls_wR_factor_ref 0.1268
_reflns_number_gt 5510
_reflns_number_total 6855
_reflns_threshold_expression >2sigma(I)
_cod_data_source_file om800715b_si_002.cif
_cod_data_source_block 5b
_cod_depositor_comments
;
The following automatic conversions were performed:

'_symmetry_cell_setting' value 'Triclinic' changed to 'triclinic'
according to /home/saulius/struct/CIF-dictionaries/cif_core.dic
dictionary named 'cif_core.dic' version 2.4.1 from 2010-06-29.

Automatic conversion script
Id: cif_fix_values 1715 2011-07-08 13:25:40Z adriana 

The following automatic conversions were performed:

'_exptl_crystal_density_meas' value 'not measured' was changed to '?'
- the value is perceived as not measured.

Automatic conversion script
Id: cif_fix_values 3008 2015-01-20 13:52:24Z robertas 
;
_cod_original_sg_symbol_H-M P-1
_cod_database_code 4072272

loop_
_symmetry_equiv_pos_as_xyz
'x, y, z'
'-x, -y, -z'

loop_
_atom_site_label
_atom_site_type_symbol
_atom_site_fract_x
_atom_site_fract_y
_atom_site_fract_z
_atom_site_U_iso_or_equiv
_atom_site_adp_type
_atom_site_occupancy
_atom_site_symmetry_multiplicity
_atom_site_calc_flag
Ir1 Ir 0.72287(3) 0.77899(3) 0.66006(2) 0.02883(10) Uani 1 1 d
Zr1 Zr 0.79634(6) 0.76226(7) 0.84222(5) 0.02721(16) Uani 1 1 d
N1 N 0.7055(6) 0.6326(6) 0.9642(5) 0.0364(15) Uani 1 1 d
N2 N 0.8852(6) 0.6060(6) 0.7494(5) 0.0335(14) Uani 1 1 d
C1 C 0.9985(7) 0.8548(8) 0.8434(7) 0.0360(17) Uani 1 1 d
C2 C 0.9140(8) 0.9506(8) 0.8427(8) 0.045(2) Uani 1 1 d
C3 C 0.8380(9) 0.9509(9) 0.9415(9) 0.052(2) Uani 1 1 d
C4 C 0.8757(9) 0.8575(11) 1.0081(7) 0.057(3) Uani 1 1 d
C5 C 0.9751(8) 0.7973(9) 0.9460(7) 0.043(2) Uani 1 1 d
C6 C 1.1016(8) 0.8238(12) 0.7524(9) 0.065(3) Uani 1 1 d
C7 C 0.9168(12) 1.0447(10) 0.7511(11) 0.070(3) Uani 1 1 d
C8 C 0.7346(11) 1.0408(12) 0.9757(14) 0.091(5) Uani 1 1 d
C9 C 0.8218(13) 0.8338(16) 1.1237(9) 0.092(5) Uani 1 1 d
C10 C 1.0457(12) 0.6915(11) 0.9831(12) 0.081(4) Uani 1 1 d
C11 C 0.5490(7) 0.7391(9) 0.5956(7) 0.042(2) Uani 1 1 d
C12 C 0.5300(7) 0.8335(9) 0.6702(6) 0.041(2) Uani 1 1 d
C13 C 0.6014(8) 0.9322(8) 0.6235(8) 0.043(2) Uani 1 1 d
C14 C 0.6562(8) 0.8927(8) 0.5145(7) 0.042(2) Uani 1 1 d
C15 C 0.6211(9) 0.7762(8) 0.4994(7) 0.045(2) Uani 1 1 d
C16 C 0.4790(11) 0.6197(12) 0.6082(10) 0.071(3) Uani 1 1 d
C17 C 0.4404(9) 0.8398(14) 0.7783(8) 0.073(4) Uani 1 1 d
C18 C 0.5974(11) 1.0583(10) 0.6653(11) 0.071(3) Uani 1 1 d
C19 C 0.7322(11) 0.9729(12) 0.4354(10) 0.073(3) Uani 1 1 d
C20 C 0.6565(12) 0.7013(12) 0.3967(8) 0.072(3) Uani 1 1 d
C21 C 0.6356(7) 0.7325(7) 0.9685(6) 0.0326(16) Uani 1 1 d
C22 C 0.5280(7) 0.7377(8) 1.0441(6) 0.0384(18) Uani 1 1 d
C23 C 0.4961(8) 0.6396(8) 1.1129(7) 0.0412(19) Uani 1 1 d
C24 C 0.5743(10) 0.5397(9) 1.1059(8) 0.055(2) Uani 1 1 d
C25 C 0.6787(10) 0.5385(9) 1.0312(8) 0.051(2) Uani 1 1 d
C26 C 0.3802(9) 0.6401(11) 1.1948(9) 0.062(3) Uani 1 1 d
C27 C 0.8157(7) 0.6219(7) 0.6691(6) 0.0308(16) Uani 1 1 d
C28 C 0.8147(8) 0.5269(8) 0.5933(7) 0.0404(19) Uani 1 1 d
C29 C 0.8853(8) 0.4245(8) 0.5989(7) 0.044(2) Uani 1 1 d
C30 C 0.9549(9) 0.4132(8) 0.6833(8) 0.050(2) Uani 1 1 d
C31 C 0.9523(8) 0.5063(9) 0.7579(7) 0.045(2) Uani 1 1 d
C32 C 0.8864(11) 0.3255(10) 0.5155(10) 0.067(3) Uani 1 1 d
H33 H 0.835(7) 0.838(7) 0.683(6) 0.024(19) Uiso 1 1 d

loop_
_atom_site_aniso_label
_atom_site_aniso_U_11
_atom_site_aniso_U_22
_atom_site_aniso_U_33
_atom_site_aniso_U_23
_atom_site_aniso_U_13
_atom_site_aniso_U_12
Ir1 0.03241(17) 0.03090(17) 0.02369(15) 0.00263(10) -0.00560(10) -0.00281(12)
Zr1 0.0280(4) 0.0317(4) 0.0218(3) 0.0005(3) -0.0028(3) -0.0024(3)
N1 0.046(4) 0.032(4) 0.031(3) 0.004(3) -0.006(3) -0.005(3)
N2 0.035(3) 0.037(4) 0.026(3) 0.002(3) 0.003(3) 0.001(3)
C1 0.031(4) 0.041(5) 0.036(4) 0.003(3) -0.004(3) -0.003(4)
C2 0.047(5) 0.035(4) 0.057(6) -0.004(4) -0.025(4) -0.002(4)
C3 0.050(5) 0.050(6) 0.059(6) -0.024(5) -0.016(5) -0.006(5)
C4 0.049(5) 0.092(8) 0.030(5) -0.021(5) -0.008(4) -0.021(5)
C5 0.040(5) 0.051(5) 0.041(5) 0.005(4) -0.020(4) -0.008(4)
C6 0.031(5) 0.093(9) 0.067(7) -0.008(6) 0.007(4) -0.013(5)
C7 0.085(8) 0.047(6) 0.091(9) 0.022(6) -0.052(7) -0.020(6)
C8 0.052(7) 0.078(9) 0.141(13) -0.062(9) -0.011(7) 0.018(6)
C9 0.094(9) 0.151(14) 0.032(6) -0.012(7) -0.005(5) -0.053(9)
C10 0.078(8) 0.067(8) 0.112(11) 0.031(7) -0.061(8) -0.005(7)
C11 0.026(4) 0.067(6) 0.036(4) 0.012(4) -0.017(3) -0.004(4)
C12 0.020(4) 0.080(7) 0.023(4) 0.006(4) -0.005(3) 0.002(4)
C13 0.038(5) 0.034(4) 0.060(6) 0.004(4) -0.020(4) 0.001(4)
C14 0.046(5) 0.031(4) 0.051(5) 0.022(4) -0.011(4) -0.006(4)
C15 0.054(5) 0.049(5) 0.037(5) -0.007(4) -0.029(4) 0.011(4)
C16 0.070(7) 0.079(8) 0.070(7) 0.024(6) -0.029(6) -0.041(6)
C17 0.038(5) 0.138(12) 0.037(5) 0.009(6) 0.011(4) 0.017(6)
C18 0.073(8) 0.049(6) 0.098(9) -0.015(6) -0.045(7) 0.019(6)
C19 0.072(8) 0.090(9) 0.061(7) 0.035(6) -0.016(6) -0.020(7)
C20 0.094(9) 0.089(9) 0.036(5) -0.006(5) -0.025(5) 0.009(7)
C21 0.042(4) 0.025(4) 0.032(4) 0.001(3) -0.009(3) 0.000(3)
C22 0.036(4) 0.047(5) 0.030(4) 0.001(3) 0.001(3) 0.000(4)
C23 0.044(5) 0.041(5) 0.035(4) -0.001(4) 0.007(3) -0.007(4)
C24 0.069(7) 0.049(6) 0.045(5) 0.012(4) -0.002(5) -0.005(5)
C25 0.067(6) 0.042(5) 0.042(5) 0.007(4) -0.004(4) 0.002(5)
C26 0.051(6) 0.072(7) 0.054(6) -0.005(5) 0.024(5) -0.014(5)
C27 0.033(4) 0.034(4) 0.023(3) 0.007(3) 0.003(3) -0.002(3)
C28 0.048(5) 0.035(4) 0.034(4) -0.001(3) 0.008(3) -0.004(4)
C29 0.046(5) 0.038(5) 0.044(5) -0.005(4) 0.007(4) -0.005(4)
C30 0.052(6) 0.040(5) 0.051(5) 0.002(4) 0.011(4) 0.011(4)
C31 0.040(5) 0.047(5) 0.045(5) 0.006(4) -0.002(4) 0.008(4)
C32 0.075(7) 0.051(6) 0.067(7) -0.027(5) 0.014(6) -0.007(5)

loop_
_atom_type_symbol
_atom_type_description
_atom_type_scat_dispersion_real
_atom_type_scat_dispersion_imag
_atom_type_scat_source
C C 0.0033 0.0016 'International Tables Vol C Tables 4.2.6.8 and 6.1.1.4'
H H 0.0000 0.0000 'International Tables Vol C Tables 4.2.6.8 and 6.1.1.4'
Ir Ir -1.4442 7.9887 'International Tables Vol C Tables 4.2.6.8 and 6.1.1.4'
N N 0.0061 0.0033 'International Tables Vol C Tables 4.2.6.8 and 6.1.1.4'
Zr Zr -2.9673 0.5597 'International Tables Vol C Tables 4.2.6.8 and 6.1.1.4'

loop_
_geom_angle_atom_site_label_1
_geom_angle_atom_site_label_2
_geom_angle_atom_site_label_3
_geom_angle
C27 Ir1 C12 135.6(3)
C27 Ir1 C13 167.8(3)
C12 Ir1 C13 37.8(3)
C27 Ir1 C11 107.7(3)
C12 Ir1 C11 36.5(3)
C13 Ir1 C11 61.2(3)
C27 Ir1 C14 134.5(3)
C12 Ir1 C14 60.3(3)
C13 Ir1 C14 36.6(3)
C11 Ir1 C14 58.0(3)
C27 Ir1 C15 108.8(3)
C12 Ir1 C15 59.1(3)
C13 Ir1 C15 59.3(3)
C11 Ir1 C15 34.5(3)
C14 Ir1 C15 33.5(3)
C27 Ir1 Zr1 70.4(2)
C12 Ir1 Zr1 113.96(19)
C13 Ir1 Zr1 120.7(2)
C11 Ir1 Zr1 135.5(2)
C14 Ir1 Zr1 152.1(2)
C15 Ir1 Zr1 169.9(3)
C21 Zr1 N2 119.2(3)
C21 Zr1 N1 35.1(3)
N2 Zr1 N1 87.9(2)
C21 Zr1 C1 134.4(3)
N2 Zr1 C1 90.4(3)
N1 Zr1 C1 126.8(3)
C21 Zr1 C2 120.3(3)
N2 Zr1 C2 118.0(3)
N1 Zr1 C2 137.8(3)
C1 Zr1 C2 32.7(3)
C21 Zr1 Ir1 107.7(2)
N2 Zr1 Ir1 76.31(17)
N1 Zr1 Ir1 118.04(17)
C1 Zr1 Ir1 113.00(19)
C2 Zr1 Ir1 101.0(2)
C21 Zr1 C3 89.0(3)
N2 Zr1 C3 143.4(3)
N1 Zr1 C3 108.6(3)
C1 Zr1 C3 53.4(3)
C2 Zr1 C3 31.8(3)
Ir1 Zr1 C3 119.4(3)
C21 Zr1 C5 106.4(3)
N2 Zr1 C5 94.2(3)
N1 Zr1 C5 94.9(3)
C1 Zr1 C5 32.3(3)
C2 Zr1 C5 53.4(3)
Ir1 Zr1 C5 144.9(2)
C3 Zr1 C5 53.1(3)
C21 Zr1 C4 81.2(3)
N2 Zr1 C4 124.0(3)
N1 Zr1 C4 85.2(3)
C1 Zr1 C4 53.2(3)
C2 Zr1 C4 53.0(3)
Ir1 Zr1 C4 151.3(3)
C3 Zr1 C4 32.1(4)
C5 Zr1 C4 31.8(3)
C21 Zr1 C27 115.7(3)
N2 Zr1 C27 30.8(2)
N1 Zr1 C27 97.6(2)
C1 Zr1 C27 107.2(2)
C2 Zr1 C27 122.0(3)
Ir1 Zr1 C27 46.23(16)
C3 Zr1 C27 153.5(3)
C5 Zr1 C27 122.1(3)
C4 Zr1 C27 153.7(3)
C21 N1 C25 122.6(8)
C21 N1 Zr1 72.3(5)
C25 N1 Zr1 164.9(7)
C31 N2 C27 122.4(7)
C31 N2 Zr1 143.8(6)
C27 N2 Zr1 91.8(5)
C5 C1 C2 107.8(8)
C5 C1 C6 126.0(9)
C2 C1 C6 126.1(9)
C5 C1 Zr1 76.1(5)
C2 C1 Zr1 73.7(5)
C6 C1 Zr1 119.0(6)
C3 C2 C1 108.4(8)
C3 C2 C7 126.8(10)
C1 C2 C7 124.5(10)
C3 C2 Zr1 75.2(6)
C1 C2 Zr1 73.6(5)
C7 C2 Zr1 122.0(6)
C2 C3 C4 108.8(8)
C2 C3 C8 125.7(11)
C4 C3 C8 125.5(11)
C2 C3 Zr1 73.0(5)
C4 C3 Zr1 76.3(5)
C8 C3 Zr1 119.3(7)
C5 C4 C3 107.1(9)
C5 C4 C9 127.8(12)
C3 C4 C9 125.0(11)
C5 C4 Zr1 72.8(5)
C3 C4 Zr1 71.6(5)
C9 C4 Zr1 123.1(7)
C1 C5 C4 107.9(8)
C1 C5 C10 125.8(10)
C4 C5 C10 126.3(10)
C1 C5 Zr1 71.6(4)
C4 C5 Zr1 75.3(5)
C10 C5 Zr1 119.7(7)
C12 C11 C15 110.2(8)
C12 C11 C16 124.3(9)
C15 C11 C16 124.4(9)
C12 C11 Ir1 69.9(4)
C15 C11 Ir1 79.5(5)
C16 C11 Ir1 126.9(6)
C11 C12 C13 107.4(7)
C11 C12 C17 127.9(10)
C13 C12 C17 124.4(10)
C11 C12 Ir1 73.6(5)
C13 C12 Ir1 72.4(4)
C17 C12 Ir1 124.0(6)
C12 C13 C14 105.6(7)
C12 C13 C18 127.0(10)
C14 C13 C18 125.9(9)
C12 C13 Ir1 69.8(5)
C14 C13 Ir1 77.2(5)
C18 C13 Ir1 128.5(6)
C15 C14 C13 108.6(8)
C15 C14 C19 128.8(10)
C13 C14 C19 122.6(9)
C15 C14 Ir1 74.7(5)
C13 C14 Ir1 66.2(4)
C19 C14 Ir1 126.5(7)
C14 C15 C11 108.0(8)
C14 C15 C20 125.9(10)
C11 C15 C20 126.0(10)
C14 C15 Ir1 71.8(5)
C11 C15 Ir1 66.0(4)
C20 C15 Ir1 127.1(6)
N1 C21 C22 118.7(7)
N1 C21 Zr1 72.6(4)
C22 C21 Zr1 168.6(6)
C23 C22 C21 119.8(8)
C24 C23 C22 118.5(8)
C24 C23 C26 119.7(9)
C22 C23 C26 121.8(8)
C25 C24 C23 119.9(9)
N1 C25 C24 120.4(9)
N2 C27 C28 117.3(7)
N2 C27 Ir1 119.2(5)
C28 C27 Ir1 123.5(6)
N2 C27 Zr1 57.4(4)
C28 C27 Zr1 167.1(6)
Ir1 C27 Zr1 63.4(2)
C29 C28 C27 121.4(8)
C28 C29 C30 118.7(8)
C28 C29 C32 120.9(9)
C30 C29 C32 120.4(9)
C29 C30 C31 118.8(8)
N2 C31 C30 121.4(8)

loop_
_geom_bond_atom_site_label_1
_geom_bond_atom_site_label_2
_geom_bond_distance
Ir1 C27 2.028(8)
Ir1 C12 2.209(7)
Ir1 C13 2.244(8)
Ir1 C11 2.256(7)
Ir1 C14 2.392(8)
Ir1 C15 2.428(7)
Ir1 Zr1 2.5111(7)
Zr1 C21 2.229(8)
Zr1 N2 2.230(6)
Zr1 N1 2.233(7)
Zr1 C1 2.504(8)
Zr1 C2 2.506(9)
Zr1 C3 2.534(9)
Zr1 C5 2.562(8)
Zr1 C4 2.595(8)
Zr1 C27 2.645(7)
N1 C21 1.345(10)
N1 C25 1.345(12)
N2 C31 1.341(11)
N2 C27 1.355(10)
C1 C5 1.410(12)
C1 C2 1.411(12)
C1 C6 1.524(12)
C2 C3 1.382(14)
C2 C7 1.537(14)
C3 C4 1.418(16)
C3 C8 1.527(14)
C4 C5 1.414(13)
C4 C9 1.492(15)
C5 C10 1.511(14)
C11 C12 1.399(13)
C11 C15 1.400(13)
C11 C16 1.556(14)
C12 C13 1.442(13)
C12 C17 1.549(12)
C13 C14 1.464(13)
C13 C18 1.502(13)
C14 C15 1.390(13)
C14 C19 1.502(14)
C15 C20 1.525(13)
C21 C22 1.411(11)
C22 C23 1.401(12)
C23 C24 1.396(13)
C23 C26 1.522(12)
C24 C25 1.377(14)
C27 C28 1.423(11)
C28 C29 1.382(12)
C29 C30 1.393(14)
C29 C32 1.517(13)
C30 C31 1.394(13)

loop_
_geom_torsion_atom_site_label_1
_geom_torsion_atom_site_label_2
_geom_torsion_atom_site_label_3
_geom_torsion_atom_site_label_4
_geom_torsion
C27 Ir1 Zr1 C21 -108.9(3)
C12 Ir1 Zr1 C21 23.3(4)
C13 Ir1 Zr1 C21 65.4(3)
C11 Ir1 Zr1 C21 -13.4(4)
C14 Ir1 Zr1 C21 94.6(5)
C15 Ir1 Zr1 C21 -21.8(12)
C27 Ir1 Zr1 N2 7.7(3)
C12 Ir1 Zr1 N2 139.9(3)
C13 Ir1 Zr1 N2 -178.0(3)
C11 Ir1 Zr1 N2 103.3(4)
C14 Ir1 Zr1 N2 -148.7(5)
C15 Ir1 Zr1 N2 94.8(12)
C27 Ir1 Zr1 N1 -72.4(3)
C12 Ir1 Zr1 N1 59.8(4)
C13 Ir1 Zr1 N1 101.9(3)
C11 Ir1 Zr1 N1 23.2(4)
C14 Ir1 Zr1 N1 131.2(5)
C15 Ir1 Zr1 N1 14.7(12)
C27 Ir1 Zr1 C1 92.2(3)
C12 Ir1 Zr1 C1 -135.6(4)
C13 Ir1 Zr1 C1 -93.5(3)
C11 Ir1 Zr1 C1 -172.2(4)
C14 Ir1 Zr1 C1 -64.3(5)
C15 Ir1 Zr1 C1 179.3(12)
C27 Ir1 Zr1 C2 124.2(3)
C12 Ir1 Zr1 C2 -103.7(4)
C13 Ir1 Zr1 C2 -61.5(4)
C11 Ir1 Zr1 C2 -140.3(4)
C14 Ir1 Zr1 C2 -32.3(5)
C15 Ir1 Zr1 C2 -148.8(12)
C27 Ir1 Zr1 C3 152.0(3)
C12 Ir1 Zr1 C3 -75.8(4)
C13 Ir1 Zr1 C3 -33.7(4)
C11 Ir1 Zr1 C3 -112.4(4)
C14 Ir1 Zr1 C3 -4.5(5)
C15 Ir1 Zr1 C3 -120.9(12)
C27 Ir1 Zr1 C5 85.3(4)
C12 Ir1 Zr1 C5 -142.5(5)
C13 Ir1 Zr1 C5 -100.4(5)
C11 Ir1 Zr1 C5 -179.1(5)
C14 Ir1 Zr1 C5 -71.2(6)
C15 Ir1 Zr1 C5 172.4(12)
C27 Ir1 Zr1 C4 146.7(5)
C12 Ir1 Zr1 C4 -81.1(5)
C13 Ir1 Zr1 C4 -39.0(5)
C11 Ir1 Zr1 C4 -117.7(6)
C14 Ir1 Zr1 C4 -9.7(7)
C15 Ir1 Zr1 C4 -126.2(13)
C12 Ir1 Zr1 C27 132.2(4)
C13 Ir1 Zr1 C27 174.3(4)
C11 Ir1 Zr1 C27 95.6(4)
C14 Ir1 Zr1 C27 -156.5(5)
C15 Ir1 Zr1 C27 87.1(12)
N2 Zr1 N1 C21 -154.1(5)
C1 Zr1 N1 C21 117.0(5)
C2 Zr1 N1 C21 74.6(6)
Ir1 Zr1 N1 C21 -80.9(4)
C3 Zr1 N1 C21 59.2(5)
C5 Zr1 N1 C21 111.8(5)
C4 Zr1 N1 C21 81.5(5)
C27 Zr1 N1 C21 -124.8(4)
C21 Zr1 N1 C25 -171(3)
N2 Zr1 N1 C25 35(2)
C1 Zr1 N1 C25 -54(2)
C2 Zr1 N1 C25 -96(2)
Ir1 Zr1 N1 C25 109(2)
C3 Zr1 N1 C25 -111(2)
C5 Zr1 N1 C25 -59(2)
C4 Zr1 N1 C25 -89(2)
C27 Zr1 N1 C25 65(2)
C21 Zr1 N2 C31 -69.7(11)
N1 Zr1 N2 C31 -53.1(10)
C1 Zr1 N2 C31 73.8(10)
C2 Zr1 N2 C31 92.1(10)
Ir1 Zr1 N2 C31 -172.6(10)
C3 Zr1 N2 C31 66.0(12)
C5 Zr1 N2 C31 41.7(10)
C4 Zr1 N2 C31 29.7(11)
C27 Zr1 N2 C31 -161.6(13)
C21 Zr1 N2 C27 91.9(5)
N1 Zr1 N2 C27 108.6(5)
C1 Zr1 N2 C27 -124.6(5)
C2 Zr1 N2 C27 -106.3(5)
Ir1 Zr1 N2 C27 -11.0(4)
C3 Zr1 N2 C27 -132.3(6)
C5 Zr1 N2 C27 -156.7(5)
C4 Zr1 N2 C27 -168.6(5)
C21 Zr1 C1 C5 36.2(7)
N2 Zr1 C1 C5 -97.3(5)
N1 Zr1 C1 C5 -9.6(6)
C2 Zr1 C1 C5 113.6(7)
Ir1 Zr1 C1 C5 -172.6(5)
C3 Zr1 C1 C5 77.0(6)
C4 Zr1 C1 C5 36.7(6)
C27 Zr1 C1 C5 -123.5(5)
C21 Zr1 C1 C2 -77.4(6)
N2 Zr1 C1 C2 149.1(5)
N1 Zr1 C1 C2 -123.2(5)
Ir1 Zr1 C1 C2 73.9(5)
C3 Zr1 C1 C2 -36.6(5)
C5 Zr1 C1 C2 -113.6(7)
C4 Zr1 C1 C2 -76.9(6)
C27 Zr1 C1 C2 122.9(5)
C21 Zr1 C1 C6 159.9(7)
N2 Zr1 C1 C6 26.4(8)
N1 Zr1 C1 C6 114.1(8)
C2 Zr1 C1 C6 -122.7(10)
Ir1 Zr1 C1 C6 -48.9(8)
C3 Zr1 C1 C6 -159.3(9)
C5 Zr1 C1 C6 123.7(10)
C4 Zr1 C1 C6 160.4(9)
C27 Zr1 C1 C6 0.2(8)
C5 C1 C2 C3 -1.4(10)
C6 C1 C2 C3 -177.9(9)
Zr1 C1 C2 C3 67.7(6)
C5 C1 C2 C7 172.9(8)
C6 C1 C2 C7 -3.5(14)
Zr1 C1 C2 C7 -117.9(8)
C5 C1 C2 Zr1 -69.1(6)
C6 C1 C2 Zr1 114.4(9)
C21 Zr1 C2 C3 11.4(7)
N2 Zr1 C2 C3 -150.2(5)
N1 Zr1 C2 C3 -28.5(7)
C1 Zr1 C2 C3 -114.7(8)
Ir1 Zr1 C2 C3 129.5(5)
C5 Zr1 C2 C3 -77.2(6)
C4 Zr1 C2 C3 -37.1(6)
C27 Zr1 C2 C3 174.3(5)
C21 Zr1 C2 C1 126.1(5)
N2 Zr1 C2 C1 -35.5(6)
N1 Zr1 C2 C1 86.2(6)
Ir1 Zr1 C2 C1 -115.7(5)
C3 Zr1 C2 C1 114.7(8)
C5 Zr1 C2 C1 37.6(5)
C4 Zr1 C2 C1 77.6(6)
C27 Zr1 C2 C1 -70.9(6)
C21 Zr1 C2 C7 -113.1(9)
N2 Zr1 C2 C7 85.3(9)
N1 Zr1 C2 C7 -153.0(8)
C1 Zr1 C2 C7 120.8(11)
Ir1 Zr1 C2 C7 5.1(9)
C3 Zr1 C2 C7 -124.4(11)
C5 Zr1 C2 C7 158.4(10)
C4 Zr1 C2 C7 -161.6(10)
C27 Zr1 C2 C7 49.9(9)
C1 C2 C3 C4 1.9(10)
C7 C2 C3 C4 -172.3(9)
Zr1 C2 C3 C4 68.6(7)
C1 C2 C3 C8 179.1(9)
C7 C2 C3 C8 4.9(15)
Zr1 C2 C3 C8 -114.2(10)
C1 C2 C3 Zr1 -66.7(6)
C7 C2 C3 Zr1 119.2(9)
C21 Zr1 C3 C2 -170.2(6)
N2 Zr1 C3 C2 47.3(8)
N1 Zr1 C3 C2 160.2(5)
C1 Zr1 C3 C2 37.7(5)
Ir1 Zr1 C3 C2 -60.4(6)
C5 Zr1 C3 C2 78.3(6)
C4 Zr1 C3 C2 114.9(8)
C27 Zr1 C3 C2 -10.8(10)
C21 Zr1 C3 C4 74.9(6)
N2 Zr1 C3 C4 -67.5(8)
N1 Zr1 C3 C4 45.4(6)
C1 Zr1 C3 C4 -77.2(6)
C2 Zr1 C3 C4 -114.9(8)
Ir1 Zr1 C3 C4 -175.3(5)
C5 Zr1 C3 C4 -36.6(5)
C27 Zr1 C3 C4 -125.7(7)
C21 Zr1 C3 C8 -48.4(10)
N2 Zr1 C3 C8 169.2(9)
N1 Zr1 C3 C8 -78.0(11)
C1 Zr1 C3 C8 159.5(12)
C2 Zr1 C3 C8 121.8(13)
Ir1 Zr1 C3 C8 61.4(11)
C5 Zr1 C3 C8 -159.9(12)
C4 Zr1 C3 C8 -123.3(13)
C27 Zr1 C3 C8 111.0(11)
C2 C3 C4 C5 -1.7(10)
C8 C3 C4 C5 -178.9(9)
Zr1 C3 C4 C5 64.7(6)
C2 C3 C4 C9 175.6(9)
C8 C3 C4 C9 -1.6(16)
Zr1 C3 C4 C9 -118.0(10)
C2 C3 C4 Zr1 -66.4(6)
C8 C3 C4 Zr1 116.4(10)
C21 Zr1 C4 C5 142.4(7)
N2 Zr1 C4 C5 23.1(8)
N1 Zr1 C4 C5 107.3(6)
C1 Zr1 C4 C5 -37.2(5)
C2 Zr1 C4 C5 -78.5(6)
Ir1 Zr1 C4 C5 -106.7(7)
C3 Zr1 C4 C5 -115.3(9)
C27 Zr1 C4 C5 9.9(11)
C21 Zr1 C4 C3 -102.3(6)
N2 Zr1 C4 C3 138.4(6)
N1 Zr1 C4 C3 -137.4(6)
C1 Zr1 C4 C3 78.1(6)
C2 Zr1 C4 C3 36.8(6)
Ir1 Zr1 C4 C3 8.6(9)
C5 Zr1 C4 C3 115.3(9)
C27 Zr1 C4 C3 125.2(8)
C21 Zr1 C4 C9 18.1(11)
N2 Zr1 C4 C9 -101.3(11)
N1 Zr1 C4 C9 -17.0(11)
C1 Zr1 C4 C9 -161.6(13)
C2 Zr1 C4 C9 157.2(12)
Ir1 Zr1 C4 C9 129.0(10)
C3 Zr1 C4 C9 120.4(13)
C5 Zr1 C4 C9 -124.3(14)
C27 Zr1 C4 C9 -114.4(11)
C2 C1 C5 C4 0.3(10)
C6 C1 C5 C4 176.8(9)
Zr1 C1 C5 C4 -67.2(6)
C2 C1 C5 C10 -178.6(9)
C6 C1 C5 C10 -2.2(15)
Zr1 C1 C5 C10 113.8(9)
C2 C1 C5 Zr1 67.5(6)
C6 C1 C5 Zr1 -116.0(9)
C3 C4 C5 C1 0.8(10)
C9 C4 C5 C1 -176.4(10)
Zr1 C4 C5 C1 64.7(6)
C3 C4 C5 C10 179.8(9)
C9 C4 C5 C10 2.6(16)
Zr1 C4 C5 C10 -116.4(10)
C3 C4 C5 Zr1 -63.9(6)
C9 C4 C5 Zr1 118.9(11)
C21 Zr1 C5 C1 -153.9(5)
N2 Zr1 C5 C1 84.0(5)
N1 Zr1 C5 C1 172.3(5)
C2 Zr1 C5 C1 -38.1(5)
Ir1 Zr1 C5 C1 12.0(7)
C3 Zr1 C5 C1 -78.1(6)
C4 Zr1 C5 C1 -115.0(9)
C27 Zr1 C5 C1 70.2(6)
C21 Zr1 C5 C4 -38.9(7)
N2 Zr1 C5 C4 -161.0(6)
N1 Zr1 C5 C4 -72.7(6)
C1 Zr1 C5 C4 115.0(9)
C2 Zr1 C5 C4 76.9(7)
Ir1 Zr1 C5 C4 126.9(6)
C3 Zr1 C5 C4 36.9(6)
C27 Zr1 C5 C4 -174.9(6)
C21 Zr1 C5 C10 84.8(9)
N2 Zr1 C5 C10 -37.3(9)
N1 Zr1 C5 C10 51.0(9)
C1 Zr1 C5 C10 -121.3(11)
C2 Zr1 C5 C10 -159.4(10)
Ir1 Zr1 C5 C10 -109.3(9)
C3 Zr1 C5 C10 160.6(10)
C4 Zr1 C5 C10 123.7(12)
C27 Zr1 C5 C10 -51.1(10)
C27 Ir1 C11 C12 146.1(5)
C13 Ir1 C11 C12 -39.4(5)
C14 Ir1 C11 C12 -82.0(6)
C15 Ir1 C11 C12 -116.2(8)
Zr1 Ir1 C11 C12 66.4(6)
C27 Ir1 C11 C15 -97.7(6)
C12 Ir1 C11 C15 116.2(8)
C13 Ir1 C11 C15 76.8(6)
C14 Ir1 C11 C15 34.2(5)
Zr1 Ir1 C11 C15 -177.4(4)
C27 Ir1 C11 C16 27.6(9)
C12 Ir1 C11 C16 -118.4(11)
C13 Ir1 C11 C16 -157.8(10)
C14 Ir1 C11 C16 159.6(10)
C15 Ir1 C11 C16 125.3(11)
Zr1 Ir1 C11 C16 -52.0(10)
C15 C11 C12 C13 -5.0(9)
C16 C11 C12 C13 -173.4(8)
Ir1 C11 C12 C13 65.0(5)
C15 C11 C12 C17 169.3(8)
C16 C11 C12 C17 0.9(14)
Ir1 C11 C12 C17 -120.7(9)
C15 C11 C12 Ir1 -70.0(6)
C16 C11 C12 Ir1 121.6(8)
C27 Ir1 C12 C11 -49.5(7)
C13 Ir1 C12 C11 114.8(7)
C14 Ir1 C12 C11 75.3(5)
C15 Ir1 C12 C11 36.3(5)
Zr1 Ir1 C12 C11 -135.3(4)
C27 Ir1 C12 C13 -164.3(5)
C11 Ir1 C12 C13 -114.8(7)
C14 Ir1 C12 C13 -39.5(5)
C15 Ir1 C12 C13 -78.5(5)
Zr1 Ir1 C12 C13 109.8(5)
C27 Ir1 C12 C17 75.6(10)
C13 Ir1 C12 C17 -120.1(12)
C11 Ir1 C12 C17 125.1(12)
C14 Ir1 C12 C17 -159.6(11)
C15 Ir1 C12 C17 161.4(11)
Zr1 Ir1 C12 C17 -10.3(10)
C11 C12 C13 C14 3.8(9)
C17 C12 C13 C14 -170.7(8)
Ir1 C12 C13 C14 69.6(5)
C11 C12 C13 C18 170.6(8)
C17 C12 C13 C18 -3.9(13)
Ir1 C12 C13 C18 -123.5(9)
C11 C12 C13 Ir1 -65.8(5)
C17 C12 C13 Ir1 119.7(8)
C27 Ir1 C13 C12 63.5(17)
C11 Ir1 C13 C12 38.0(5)
C14 Ir1 C13 C12 112.2(7)
C15 Ir1 C13 C12 78.0(5)
Zr1 Ir1 C13 C12 -90.3(5)
C27 Ir1 C13 C14 -48.7(17)
C12 Ir1 C13 C14 -112.2(7)
C11 Ir1 C13 C14 -74.2(5)
C15 Ir1 C13 C14 -34.2(5)
Zr1 Ir1 C13 C14 157.5(4)
C27 Ir1 C13 C18 -174.7(13)
C12 Ir1 C13 C18 121.8(12)
C11 Ir1 C13 C18 159.9(11)
C14 Ir1 C13 C18 -126.0(12)
C15 Ir1 C13 C18 -160.2(12)
Zr1 Ir1 C13 C18 31.6(11)
C12 C13 C14 C15 -1.3(9)
C18 C13 C14 C15 -168.4(8)
Ir1 C13 C14 C15 63.1(6)
C12 C13 C14 C19 176.3(8)
C18 C13 C14 C19 9.2(14)
Ir1 C13 C14 C19 -119.3(9)
C12 C13 C14 Ir1 -64.4(5)
C18 C13 C14 Ir1 128.5(9)
C27 Ir1 C14 C15 48.3(7)
C12 Ir1 C14 C15 -78.0(6)
C13 Ir1 C14 C15 -118.8(8)
C11 Ir1 C14 C15 -35.3(5)
Zr1 Ir1 C14 C15 -163.5(4)
C27 Ir1 C14 C13 167.1(5)
C12 Ir1 C14 C13 40.8(5)
C11 Ir1 C14 C13 83.5(6)
C15 Ir1 C14 C13 118.8(8)
Zr1 Ir1 C14 C13 -44.7(7)
C27 Ir1 C14 C19 -78.9(10)
C12 Ir1 C14 C19 154.8(11)
C13 Ir1 C14 C19 114.0(11)
C11 Ir1 C14 C19 -162.5(11)
C15 Ir1 C14 C19 -127.2(12)
Zr1 Ir1 C14 C19 69.3(11)
C13 C14 C15 C11 -1.6(9)
C19 C14 C15 C11 -179.0(9)
Ir1 C14 C15 C11 56.1(5)
C13 C14 C15 C20 179.2(8)
C19 C14 C15 C20 1.8(15)
Ir1 C14 C15 C20 -123.0(9)
C13 C14 C15 Ir1 -57.7(6)
C19 C14 C15 Ir1 124.8(10)
C12 C11 C15 C14 4.2(9)
C16 C11 C15 C14 172.5(8)
Ir1 C11 C15 C14 -59.7(6)
C12 C11 C15 C20 -176.7(8)
C16 C11 C15 C20 -8.3(14)
Ir1 C11 C15 C20 119.5(9)
C12 C11 C15 Ir1 63.9(5)
C16 C11 C15 Ir1 -127.8(9)
C27 Ir1 C15 C14 -145.7(5)
C12 Ir1 C15 C14 81.8(6)
C13 Ir1 C15 C14 37.5(5)
C11 Ir1 C15 C14 120.2(8)
Zr1 Ir1 C15 C14 130.7(11)
C27 Ir1 C15 C11 94.1(6)
C12 Ir1 C15 C11 -38.4(6)
C13 Ir1 C15 C11 -82.7(6)
C14 Ir1 C15 C11 -120.2(8)
Zr1 Ir1 C15 C11 10.5(15)
C27 Ir1 C15 C20 -24.0(11)
C12 Ir1 C15 C20 -156.5(11)
C13 Ir1 C15 C20 159.2(11)
C11 Ir1 C15 C20 -118.1(12)
C14 Ir1 C15 C20 121.7(12)
Zr1 Ir1 C15 C20 -107.6(14)
C25 N1 C21 C22 -1.8(12)
Zr1 N1 C21 C22 -178.9(7)
C25 N1 C21 Zr1 177.1(8)
N2 Zr1 C21 N1 29.9(5)
C1 Zr1 C21 N1 -93.8(5)
C2 Zr1 C21 N1 -131.5(4)
Ir1 Zr1 C21 N1 113.8(4)
C3 Zr1 C21 N1 -125.5(5)
C5 Zr1 C21 N1 -74.6(5)
C4 Zr1 C21 N1 -94.2(5)
C27 Zr1 C21 N1 64.5(5)
N2 Zr1 C21 C22 -155(3)
N1 Zr1 C21 C22 175(3)
C1 Zr1 C21 C22 81(3)
C2 Zr1 C21 C22 44(3)
Ir1 Zr1 C21 C22 -71(3)
C3 Zr1 C21 C22 50(3)
C5 Zr1 C21 C22 101(3)
C4 Zr1 C21 C22 81(3)
C27 Zr1 C21 C22 -120(3)
N1 C21 C22 C23 0.0(12)
Zr1 C21 C22 C23 -175(3)
C21 C22 C23 C24 1.5(13)
C21 C22 C23 C26 -179.2(8)
C22 C23 C24 C25 -1.3(15)
C26 C23 C24 C25 179.4(10)
C21 N1 C25 C24 2.1(14)
Zr1 N1 C25 C24 171.4(19)
C23 C24 C25 N1 -0.5(16)
C31 N2 C27 C28 0.9(11)
Zr1 N2 C27 C28 -166.4(6)
C31 N2 C27 Ir1 -177.6(6)
Zr1 N2 C27 Ir1 15.2(5)
C31 N2 C27 Zr1 167.3(9)
C12 Ir1 C27 N2 -118.9(6)
C13 Ir1 C27 N2 -170.5(13)
C11 Ir1 C27 N2 -147.2(6)
C14 Ir1 C27 N2 150.6(5)
C15 Ir1 C27 N2 176.4(6)
Zr1 Ir1 C27 N2 -14.3(5)
C12 Ir1 C27 C28 62.8(8)
C13 Ir1 C27 C28 11.2(19)
C11 Ir1 C27 C28 34.5(7)
C14 Ir1 C27 C28 -27.8(9)
C15 Ir1 C27 C28 -1.9(7)
Zr1 Ir1 C27 C28 167.4(7)
C12 Ir1 C27 Zr1 -104.6(3)
C13 Ir1 C27 Zr1 -156.2(15)
C11 Ir1 C27 Zr1 -132.9(2)
C14 Ir1 C27 Zr1 164.9(3)
C15 Ir1 C27 Zr1 -169.3(3)
C21 Zr1 C27 N2 -104.4(5)
N1 Zr1 C27 N2 -72.9(5)
C1 Zr1 C27 N2 59.5(5)
C2 Zr1 C27 N2 91.9(5)
Ir1 Zr1 C27 N2 165.2(5)
C3 Zr1 C27 N2 98.6(7)
C5 Zr1 C27 N2 27.8(6)
C4 Zr1 C27 N2 21.7(9)
C21 Zr1 C27 C28 -35(3)
N2 Zr1 C27 C28 69(3)
N1 Zr1 C27 C28 -4(3)
C1 Zr1 C27 C28 129(3)
C2 Zr1 C27 C28 161(3)
Ir1 Zr1 C27 C28 -126(3)
C3 Zr1 C27 C28 168(2)
C5 Zr1 C27 C28 97(3)
C4 Zr1 C27 C28 91(3)
C21 Zr1 C27 Ir1 90.4(3)
N2 Zr1 C27 Ir1 -165.2(5)
N1 Zr1 C27 Ir1 121.9(2)
C1 Zr1 C27 Ir1 -105.6(3)
C2 Zr1 C27 Ir1 -73.3(3)
C3 Zr1 C27 Ir1 -66.6(7)
C5 Zr1 C27 Ir1 -137.4(3)
C4 Zr1 C27 Ir1 -143.5(6)
N2 C27 C28 C29 -2.4(12)
Ir1 C27 C28 C29 176.0(6)
Zr1 C27 C28 C29 -65(3)
C27 C28 C29 C30 2.4(13)
C27 C28 C29 C32 -178.1(8)
C28 C29 C30 C31 -1.0(14)
C32 C29 C30 C31 179.5(9)
C27 N2 C31 C30 0.5(13)
Zr1 N2 C31 C30 158.6(8)
C29 C30 C31 N2 -0.5(14)
